data_2220884
loop_
_publ_author_name
'Rouchal, Michal'
'Ne\<cas, Marek'
'Carvalho, Fabiana Pires de'
'V\'icha, Robert'

_publ_section_title 2-(1-Adamantyl)-1-{4-[(2-chloro-9-isopropyl-9<i>H</i>-purin-6-yl)aminomethyl]phenyl}ethanone
_journal_coeditor_code PK2141
_journal_issue 2
_journal_name_full 'Acta Crystallographica Section E'
_journal_page_first o298
_journal_page_last o299
_journal_paper_doi 10.1107/S160053680900052X
_journal_volume 65
_journal_year 2009
_chemical_formula_iupac 'C27 H32 Cl N5 O'
_chemical_formula_moiety 'C27 H32 Cl N5 O'
_chemical_formula_sum 'C27 H32 Cl N5 O'
_chemical_formula_weight 478.03
_chemical_melting_point 148
_chemical_name_systematic
;
2-(1-Adamantyl)-1-{4-[(2-chloro-9-isopropyl-9<i>H</i>-purin-6-
yl)aminomethyl]phenyl}ethanone
;
_space_group_IT_number 14
_symmetry_cell_setting monoclinic
_symmetry_space_group_name_Hall '-P 2ybc'
_symmetry_space_group_name_H-M 'P 1 21/c 1'
_atom_sites_solution_hydrogens geom
_atom_sites_solution_primary direct
_atom_sites_solution_secondary difmap
_cell_angle_alpha 90.00
_cell_angle_beta 104.233(3)
_cell_angle_gamma 90.00
_cell_formula_units_Z 8
_cell_length_a 15.8778(5)
_cell_length_b 20.2779(5)
_cell_length_c 15.2225(5)
_cell_measurement_reflns_used 8353
_cell_measurement_temperature 120(2)
_cell_measurement_theta_max 25.00
_cell_measurement_theta_min 2.75
_cell_volume 4750.7(3)
_computing_cell_refinement 'Xcalibur (Oxford Diffraction, 2006)'
_computing_data_collection 'Xcalibur (Oxford Diffraction, 2006)'
_computing_data_reduction 'Xcalibur (Oxford Diffraction, 2006)'
_computing_molecular_graphics 'ORTEP-3 (Farrugia, 1997)'
_computing_publication_material 'SHELXL97 (Sheldrick, 2008)'
_computing_structure_refinement 'SHELXL97 (Sheldrick, 2008)'
_computing_structure_solution 'SHELXS97 (Sheldrick, 2008)'
_diffrn_ambient_temperature 120(2)
_diffrn_detector_area_resol_mean 0.06
_diffrn_measured_fraction_theta_full 0.999
_diffrn_measured_fraction_theta_max 0.999
_diffrn_measurement_device_type 'Kuma KM-4 CCD'
_diffrn_measurement_method \w
_diffrn_radiation_monochromator graphite
_diffrn_radiation_source 'fine-focus sealed tube'
_diffrn_radiation_type MoK\a
_diffrn_radiation_wavelength 0.71073
_diffrn_reflns_av_R_equivalents 0.0260
_diffrn_reflns_av_sigmaI/netI 0.0310
_diffrn_reflns_limit_h_max 18
_diffrn_reflns_limit_h_min -16
_diffrn_reflns_limit_k_max 23
_diffrn_reflns_limit_k_min -24
_diffrn_reflns_limit_l_max 18
_diffrn_reflns_limit_l_min -18
_diffrn_reflns_number 47831
_diffrn_reflns_theta_full 25.00
_diffrn_reflns_theta_max 25.00
_diffrn_reflns_theta_min 2.75
_diffrn_standards_number 0
_exptl_absorpt_coefficient_mu 0.192
_exptl_absorpt_correction_T_max 0.944
_exptl_absorpt_correction_T_min 0.872
_exptl_absorpt_correction_type multi-scan
_exptl_absorpt_process_details '(Xcalibur; Oxford Diffraction, 2006)'
_exptl_crystal_colour yellow
_exptl_crystal_density_diffrn 1.337
_exptl_crystal_density_method 'not measured'
_exptl_crystal_description block
_exptl_crystal_F_000 2032
_exptl_crystal_size_max 0.50
_exptl_crystal_size_mid 0.40
_exptl_crystal_size_min 0.30
_refine_diff_density_max 0.354
_refine_diff_density_min -0.286
_refine_ls_extinction_method none
_refine_ls_goodness_of_fit_ref 1.090
_refine_ls_hydrogen_treatment constr
_refine_ls_matrix_type full
_refine_ls_number_parameters 617
_refine_ls_number_reflns 8353
_refine_ls_number_restraints 0
_refine_ls_restrained_S_all 1.090
_refine_ls_R_factor_all 0.0848
_refine_ls_R_factor_gt 0.0424
_refine_ls_shift/su_max 0.005
_refine_ls_shift/su_mean 0.001
_refine_ls_structure_factor_coef Fsqd
_refine_ls_weighting_details 'calc w=1/[\s^2^(Fo^2^)+(0.0761P)^2^+2.6597P] where P=(Fo^2^+2Fc^2^)/3'
_refine_ls_weighting_scheme calc
_refine_ls_wR_factor_gt 0.1076
_refine_ls_wR_factor_ref 0.1504
_reflns_number_gt 5567
_reflns_number_total 8353
_reflns_threshold_expression I>2\s(I)
_cod_data_source_file pk2141.cif
_cod_data_source_block I
_cod_original_sg_symbol_H-M 'P 21/c'
_cod_database_code 2220884
_cod_database_fobs_code 2220884

loop_
_symmetry_equiv_pos_as_xyz
'x, y, z'
'-x, y+1/2, -z+1/2'
'-x, -y, -z'
'x, -y-1/2, z-1/2'

loop_
_atom_site_type_symbol
_atom_site_label
_atom_site_fract_x
_atom_site_fract_y
_atom_site_fract_z
_atom_site_U_iso_or_equiv
_atom_site_adp_type
_atom_site_calc_flag
_atom_site_refinement_flags
_atom_site_occupancy
_atom_site_disorder_assembly
_atom_site_disorder_group
Cl Cl1 1.54371(4) 0.16850(4) 1.01111(5) 0.0416(2) Uani d . 1 . .
O O1 1.15991(12) 0.38506(9) 0.65047(14) 0.0418(5) Uani d . 1 . .
N N1 1.39808(13) 0.11570(10) 0.92710(14) 0.0265(5) Uani d . 1 . .
N N2 1.53027(13) 0.05913(10) 0.92127(14) 0.0278(5) Uani d . 1 . .
N N4 1.50180(14) -0.04121(10) 0.83228(14) 0.0289(5) Uani d . 1 . .
N N3 1.35644(14) -0.03462(10) 0.78459(15) 0.0306(5) Uani d . 1 . .
N N5 1.26108(13) 0.07666(10) 0.85571(14) 0.0261(5) Uani d . 1 . .
H H5A 1.2293 0.0495 0.8159 0.031 Uiso calc R 1 . .
C C1 0.95337(16) 0.38700(11) 0.59602(15) 0.0222(5) Uani d . 1 . .
C C2 0.98831(16) 0.39531(12) 0.51181(17) 0.0269(6) Uani d . 1 . .
H H2B 1.0340 0.3620 0.5123 0.032 Uiso calc R 1 . .
H H2C 1.0147 0.4396 0.5122 0.032 Uiso calc R 1 . .
C C3 0.91501(17) 0.38722(12) 0.42610(17) 0.0281(6) Uani d . 1 . .
H H3A 0.9391 0.3929 0.3717 0.034 Uiso calc R 1 . .
C C4 0.84508(17) 0.43886(13) 0.42383(18) 0.0321(6) Uani d . 1 . .
H H4B 0.7976 0.4333 0.3684 0.038 Uiso calc R 1 . .
H H4C 0.8699 0.4836 0.4228 0.038 Uiso calc R 1 . .
C C5 0.80936(17) 0.43108(13) 0.50779(17) 0.0285(6) Uani d . 1 . .
H H5B 0.7636 0.4651 0.5070 0.034 Uiso calc R 1 . .
C C6 0.77037(17) 0.36252(13) 0.50670(17) 0.0302(6) Uani d . 1 . .
H H6A 0.7225 0.3571 0.4516 0.036 Uiso calc R 1 . .
H H6B 0.7461 0.3569 0.5602 0.036 Uiso calc R 1 . .
C C7 0.83958(17) 0.31037(13) 0.50795(17) 0.0282(6) Uani d . 1 . .
H H7A 0.8132 0.2656 0.5074 0.034 Uiso calc R 1 . .
C C8 0.91320(16) 0.31812(12) 0.59364(16) 0.0254(6) Uani d . 1 . .
H H8A 0.9583 0.2842 0.5944 0.030 Uiso calc R 1 . .
H H8B 0.8902 0.3117 0.6479 0.030 Uiso calc R 1 . .
C C9 0.87618(17) 0.31819(13) 0.42455(17) 0.0308(6) Uani d . 1 . .
H H9A 0.9215 0.2845 0.4253 0.037 Uiso calc R 1 . .
H H9B 0.8294 0.3121 0.3687 0.037 Uiso calc R 1 . .
C C10 0.88214(17) 0.43880(12) 0.59306(17) 0.0284(6) Uani d . 1 . .
H H10A 0.8584 0.4338 0.6470 0.034 Uiso calc R 1 . .
H H10B 0.9075 0.4835 0.5946 0.034 Uiso calc R 1 . .
C C11 1.02429(17) 0.39841(12) 0.68438(17) 0.0291(6) Uani d . 1 . .
H H11A 1.0369 0.4462 0.6908 0.035 Uiso calc R 1 . .
H H11B 1.0011 0.3847 0.7363 0.035 Uiso calc R 1 . .
C C12 1.10835(17) 0.36200(13) 0.68945(17) 0.0287(6) Uani d . 1 . .
C C13 1.12982(16) 0.29932(12) 0.74137(16) 0.0258(6) Uani d . 1 . .
C C14 1.20554(18) 0.26697(13) 0.73665(18) 0.0331(6) Uani d . 1 . .
H H14A 1.2396 0.2843 0.6987 0.040 Uiso calc R 1 . .
C C15 1.23249(17) 0.21078(13) 0.78510(18) 0.0327(6) Uani d . 1 . .
H H15A 1.2847 0.1898 0.7804 0.039 Uiso calc R 1 . .
C C16 1.18432(16) 0.18431(12) 0.84080(16) 0.0240(5) Uani d . 1 . .
C C17 1.10862(16) 0.21535(13) 0.84536(17) 0.0279(6) Uani d . 1 . .
H H17A 1.0745 0.1974 0.8828 0.033 Uiso calc R 1 . .
C C18 1.08111(16) 0.27234(12) 0.79635(17) 0.0280(6) Uani d . 1 . .
H H18A 1.0285 0.2930 0.8005 0.034 Uiso calc R 1 . .
C C19 1.21638(16) 0.12463(12) 0.89844(17) 0.0263(6) Uani d . 1 . .
H H19A 1.2563 0.1394 0.9557 0.032 Uiso calc R 1 . .
H H19B 1.1662 0.1029 0.9140 0.032 Uiso calc R 1 . .
C C20 1.34751(16) 0.07103(12) 0.87280(15) 0.0228(5) Uani d . 1 . .
C C21 1.48320(16) 0.10626(13) 0.94474(16) 0.0275(6) Uani d . 1 . .
C C22 1.47769(16) 0.01555(12) 0.86771(16) 0.0246(6) Uani d . 1 . .
C C23 1.38849(16) 0.01919(12) 0.83828(17) 0.0255(6) Uani d . 1 . .
C C24 1.42650(18) -0.06881(13) 0.78385(19) 0.0333(6) Uani d . 1 . .
H H24A 1.4248 -0.1094 0.7522 0.040 Uiso calc R 1 . .
C C25 1.59119(17) -0.06731(13) 0.84933(18) 0.0326(6) Uani d . 1 . .
H H25A 1.6181 -0.0638 0.9158 0.039 Uiso calc R 1 . .
C C26 1.64435(18) -0.02650(14) 0.8010(2) 0.0389(7) Uani d . 1 . .
H H26A 1.6197 -0.0295 0.7355 0.058 Uiso calc R 1 . .
H H26B 1.7043 -0.0428 0.8157 0.058 Uiso calc R 1 . .
H H26C 1.6438 0.0196 0.8202 0.058 Uiso calc R 1 . .
C C27 1.5911(2) -0.13913(15) 0.8235(3) 0.0566(10) Uani d . 1 . .
H H27A 1.5524 -0.1637 0.8528 0.085 Uiso calc R 1 . .
H H27B 1.6502 -0.1568 0.8433 0.085 Uiso calc R 1 . .
H H27C 1.5706 -0.1435 0.7575 0.085 Uiso calc R 1 . .
Cl Cl51 1.06711(4) 0.32556(3) 1.02370(4) 0.03138(18) Uani d . 1 . .
O O51 0.65672(14) 0.16100(11) 0.55786(14) 0.0508(6) Uani d . 1 . .
N N51 0.92396(13) 0.37756(10) 0.93336(13) 0.0251(5) Uani d . 1 . .
N N52 1.05595(13) 0.43726(10) 0.93901(13) 0.0231(5) Uani d . 1 . .
N N53 0.88368(13) 0.53117(10) 0.79834(13) 0.0237(5) Uani d . 1 . .
N N54 1.02812(13) 0.53960(10) 0.85313(13) 0.0223(5) Uani d . 1 . .
N N55 0.78821(13) 0.41714(10) 0.86172(13) 0.0264(5) Uani d . 1 . .
H H55A 0.7566 0.4474 0.8274 0.032 Uiso calc R 1 . .
C C51 0.47184(16) 0.11567(12) 0.58865(16) 0.0259(6) Uani d . 1 . .
C C52 0.43209(18) 0.16706(13) 0.63953(18) 0.0326(6) Uani d . 1 . .
H H52B 0.4403 0.1533 0.7035 0.039 Uiso calc R 1 . .
H H52C 0.4618 0.2099 0.6388 0.039 Uiso calc R 1 . .
C C53 0.33568(18) 0.17478(14) 0.5956(2) 0.0370(7) Uani d . 1 . .
H H53B 0.3103 0.2083 0.6298 0.044 Uiso calc R 1 . .
C C54 0.2906(2) 0.10865(16) 0.5982(2) 0.0478(8) Uani d . 1 . .
H H54A 0.2991 0.0938 0.6617 0.057 Uiso calc R 1 . .
H H54B 0.2274 0.1133 0.5712 0.057 Uiso calc R 1 . .
C C55 0.3289(2) 0.05839(15) 0.5449(2) 0.0496(8) Uani d . 1 . .
H H55B 0.2988 0.0151 0.5453 0.060 Uiso calc R 1 . .
C C56 0.3168(2) 0.08135(18) 0.4476(2) 0.0605(10) Uani d . 1 . .
H H56A 0.3407 0.0479 0.4129 0.073 Uiso calc R 1 . .
H H56B 0.2541 0.0867 0.4188 0.073 Uiso calc R 1 . .
C C57 0.3632(2) 0.14650(17) 0.44614(19) 0.0457(8) Uani d . 1 . .
H H57A 0.3556 0.1613 0.3820 0.055 Uiso calc R 1 . .
C C58 0.45957(18) 0.13811(15) 0.49055(18) 0.0373(7) Uani d . 1 . .
H H58A 0.4901 0.1805 0.4890 0.045 Uiso calc R 1 . .
H H58B 0.4849 0.1050 0.4567 0.045 Uiso calc R 1 . .
C C59 0.3243(2) 0.19791(16) 0.49812(19) 0.0437(8) Uani d . 1 . .
H H59A 0.3539 0.2408 0.4973 0.052 Uiso calc R 1 . .
H H59B 0.2618 0.2039 0.4690 0.052 Uiso calc R 1 . .
C C60 0.42482(18) 0.05001(13) 0.5893(2) 0.0380(7) Uani d . 1 . .
H H60A 0.4500 0.0164 0.5560 0.046 Uiso calc R 1 . .
H H60B 0.4324 0.0347 0.6525 0.046 Uiso calc R 1 . .
C C61 0.56868(17) 0.10361(13) 0.63550(19) 0.0329(6) Uani d . 1 . .
H H61A 0.5739 0.0958 0.7008 0.039 Uiso calc R 1 . .
H H61B 0.5877 0.0629 0.6101 0.039 Uiso calc R 1 . .
C C62 0.62922(17) 0.15816(14) 0.62633(19) 0.0344(7) Uani d . 1 . .
C C63 0.65636(16) 0.20984(13) 0.69797(17) 0.0279(6) Uani d . 1 . .
C C68 0.62858(17) 0.21168(13) 0.77775(17) 0.0311(6) Uani d . 1 . .
H H68A 0.5905 0.1786 0.7895 0.037 Uiso calc R 1 . .
C C67 0.65643(17) 0.26183(13) 0.84013(17) 0.0294(6) Uani d . 1 . .
H H67A 0.6364 0.2632 0.8940 0.035 Uiso calc R 1 . .
C C66 0.71300(16) 0.30974(12) 0.82460(16) 0.0247(6) Uani d . 1 . .
C C65 0.74072(16) 0.30712(13) 0.74527(17) 0.0281(6) Uani d . 1 . .
H H65A 0.7795 0.3399 0.7339 0.034 Uiso calc R 1 . .
C C64 0.71310(17) 0.25799(13) 0.68273(17) 0.0295(6) Uani d . 1 . .
H H64A 0.7330 0.2570 0.6288 0.035 Uiso calc R 1 . .
C C69 0.74333(17) 0.36378(13) 0.89382(16) 0.0276(6) Uani d . 1 . .
H H69A 0.6923 0.3819 0.9120 0.033 Uiso calc R 1 . .
H H69B 0.7826 0.3443 0.9484 0.033 Uiso calc R 1 . .
C C70 0.87432(15) 0.42347(11) 0.88074(15) 0.0218(5) Uani d . 1 . .
C C71 1.00903(16) 0.38826(12) 0.95686(15) 0.0230(5) Uani d . 1 . .
C C72 1.00400(16) 0.48160(11) 0.88524(15) 0.0216(5) Uani d . 1 . .
C C73 0.91542(16) 0.47738(11) 0.85193(15) 0.0214(5) Uani d . 1 . .
C C74 0.95342(16) 0.56661(12) 0.80151(16) 0.0259(6) Uani d . 1 . .
H H74A 0.9521 0.6075 0.7706 0.031 Uiso calc R 1 . .
C C75 1.11732(16) 0.56615(12) 0.87100(16) 0.0250(6) Uani d . 1 . .
H H75A 1.1462 0.5577 0.9362 0.030 Uiso calc R 1 . .
C C76 1.11638(17) 0.63973(12) 0.85592(18) 0.0311(6) Uani d . 1 . .
H H76A 1.0919 0.6492 0.7916 0.047 Uiso calc R 1 . .
H H76B 1.1759 0.6568 0.8743 0.047 Uiso calc R 1 . .
H H76C 1.0808 0.6609 0.8921 0.047 Uiso calc R 1 . .
C C77 1.16747(17) 0.52945(13) 0.81434(18) 0.0308(6) Uani d . 1 . .
H H77A 1.1671 0.4822 0.8277 0.046 Uiso calc R 1 . .
H H77B 1.2275 0.5455 0.8285 0.046 Uiso calc R 1 . .
H H77C 1.1404 0.5368 0.7500 0.046 Uiso calc R 1 . .

loop_
_atom_site_aniso_label
_atom_site_aniso_U_11
_atom_site_aniso_U_22
_atom_site_aniso_U_33
_atom_site_aniso_U_12
_atom_site_aniso_U_13
_atom_site_aniso_U_23
Cl1 0.0251(4) 0.0477(4) 0.0511(4) -0.0055(3) 0.0075(3) -0.0211(3)
O1 0.0265(11) 0.0396(12) 0.0568(13) -0.0032(9) 0.0051(10) 0.0171(10)
N1 0.0216(12) 0.0287(12) 0.0294(11) 0.0004(9) 0.0067(9) 0.0004(9)
N2 0.0225(12) 0.0299(12) 0.0305(11) 0.0001(9) 0.0057(9) 0.0000(9)
N4 0.0235(12) 0.0237(11) 0.0394(12) 0.0046(9) 0.0079(10) 0.0022(9)
N3 0.0285(13) 0.0233(12) 0.0387(12) 0.0021(9) 0.0055(10) 0.0002(10)
N5 0.0201(12) 0.0246(11) 0.0319(11) 0.0002(9) 0.0030(9) -0.0023(9)
C1 0.0228(13) 0.0199(12) 0.0232(12) 0.0009(10) 0.0045(10) -0.0027(10)
C2 0.0238(14) 0.0245(14) 0.0326(14) -0.0020(11) 0.0074(11) 0.0031(11)
C3 0.0293(15) 0.0328(15) 0.0232(12) -0.0005(11) 0.0081(11) 0.0013(11)
C4 0.0291(15) 0.0322(15) 0.0337(14) -0.0007(12) 0.0055(12) 0.0043(12)
C5 0.0252(14) 0.0265(14) 0.0324(14) 0.0075(11) 0.0043(11) -0.0013(11)
C6 0.0226(14) 0.0416(16) 0.0271(13) -0.0001(12) 0.0072(11) 0.0015(12)
C7 0.0285(15) 0.0241(13) 0.0314(14) -0.0054(11) 0.0061(11) -0.0007(11)
C8 0.0265(14) 0.0230(13) 0.0277(13) 0.0006(11) 0.0088(11) 0.0028(10)
C9 0.0271(15) 0.0347(15) 0.0276(13) 0.0001(12) 0.0010(11) -0.0084(11)
C10 0.0310(15) 0.0253(14) 0.0281(13) 0.0049(11) 0.0060(11) -0.0057(11)
C11 0.0306(15) 0.0243(13) 0.0285(13) 0.0017(11) 0.0000(11) -0.0031(11)
C12 0.0242(14) 0.0283(14) 0.0297(13) -0.0047(11) -0.0007(11) -0.0025(11)
C13 0.0252(14) 0.0241(13) 0.0263(13) -0.0019(11) 0.0027(11) -0.0048(10)
C14 0.0313(16) 0.0327(15) 0.0393(15) -0.0010(12) 0.0165(12) 0.0056(12)
C15 0.0236(14) 0.0309(15) 0.0462(16) 0.0043(11) 0.0137(12) 0.0078(12)
C16 0.0202(13) 0.0271(13) 0.0237(12) -0.0045(10) 0.0034(10) -0.0063(10)
C17 0.0248(14) 0.0332(15) 0.0286(13) 0.0004(11) 0.0122(11) 0.0025(11)
C18 0.0206(13) 0.0294(14) 0.0336(14) 0.0041(11) 0.0061(11) -0.0032(11)
C19 0.0218(14) 0.0282(14) 0.0296(13) 0.0033(11) 0.0074(11) 0.0003(11)
C20 0.0247(14) 0.0213(13) 0.0220(12) 0.0000(10) 0.0051(10) 0.0034(10)
C21 0.0226(14) 0.0333(15) 0.0256(13) -0.0025(11) 0.0039(11) -0.0014(11)
C22 0.0268(15) 0.0218(13) 0.0254(12) 0.0033(11) 0.0066(11) 0.0032(10)
C23 0.0219(14) 0.0245(13) 0.0307(13) 0.0008(10) 0.0073(11) 0.0058(11)
C24 0.0314(16) 0.0229(14) 0.0441(16) 0.0010(12) 0.0063(13) -0.0036(12)
C25 0.0267(15) 0.0363(15) 0.0357(14) 0.0108(12) 0.0097(12) 0.0078(12)
C26 0.0286(16) 0.0364(16) 0.0519(18) 0.0054(12) 0.0101(13) 0.0125(13)
C27 0.047(2) 0.0323(17) 0.104(3) 0.0129(15) 0.044(2) 0.0069(17)
Cl51 0.0289(4) 0.0282(4) 0.0354(4) 0.0007(3) 0.0048(3) 0.0088(3)
O51 0.0413(13) 0.0690(15) 0.0482(13) -0.0183(11) 0.0224(11) -0.0241(11)
N51 0.0265(12) 0.0255(11) 0.0229(10) -0.0025(9) 0.0055(9) 0.0000(9)
N52 0.0223(11) 0.0235(11) 0.0227(10) -0.0015(9) 0.0042(9) -0.0004(8)
N53 0.0227(12) 0.0232(11) 0.0243(10) -0.0024(9) 0.0041(9) 0.0010(8)
N54 0.0200(11) 0.0224(11) 0.0240(10) -0.0027(8) 0.0044(9) 0.0007(8)
N55 0.0247(12) 0.0270(12) 0.0273(11) -0.0024(9) 0.0060(9) 0.0043(9)
C51 0.0247(14) 0.0229(13) 0.0295(13) -0.0003(10) 0.0053(11) -0.0010(10)
C52 0.0335(16) 0.0294(15) 0.0335(14) 0.0035(12) 0.0057(12) -0.0011(11)
C53 0.0293(16) 0.0377(16) 0.0448(16) 0.0082(12) 0.0106(13) -0.0017(13)
C54 0.0282(17) 0.056(2) 0.061(2) 0.0011(14) 0.0141(15) 0.0089(16)
C55 0.0321(18) 0.0376(18) 0.079(2) -0.0115(14) 0.0124(16) -0.0095(16)
C56 0.039(2) 0.074(3) 0.057(2) 0.0038(17) -0.0099(16) -0.0293(18)
C57 0.0411(18) 0.066(2) 0.0263(14) 0.0110(16) 0.0002(13) 0.0028(14)
C58 0.0352(17) 0.0457(18) 0.0331(15) 0.0060(13) 0.0123(13) 0.0005(13)
C59 0.0400(18) 0.0469(18) 0.0419(17) 0.0134(14) 0.0056(14) 0.0094(14)
C60 0.0375(17) 0.0240(14) 0.0537(18) -0.0033(12) 0.0132(14) -0.0003(13)
C61 0.0313(16) 0.0275(14) 0.0383(15) 0.0053(12) 0.0054(12) -0.0024(12)
C62 0.0217(15) 0.0425(17) 0.0372(16) 0.0028(12) 0.0038(12) -0.0049(12)
C63 0.0238(14) 0.0313(14) 0.0272(13) 0.0070(11) 0.0037(11) 0.0027(11)
C68 0.0257(14) 0.0309(15) 0.0338(14) -0.0035(11) 0.0018(11) 0.0078(12)
C67 0.0257(14) 0.0353(15) 0.0266(13) -0.0043(11) 0.0051(11) 0.0058(11)
C66 0.0206(13) 0.0250(13) 0.0253(12) 0.0034(10) -0.0008(10) 0.0060(10)
C65 0.0245(14) 0.0282(14) 0.0336(14) 0.0004(11) 0.0108(11) 0.0031(11)
C64 0.0280(15) 0.0327(15) 0.0302(14) 0.0014(11) 0.0116(12) 0.0020(11)
C69 0.0245(14) 0.0345(15) 0.0238(12) -0.0065(11) 0.0058(11) 0.0051(11)
C70 0.0215(14) 0.0234(13) 0.0212(12) -0.0024(10) 0.0066(10) -0.0054(10)
C71 0.0253(14) 0.0236(13) 0.0200(12) -0.0011(10) 0.0051(10) -0.0001(10)
C72 0.0254(14) 0.0221(13) 0.0184(11) -0.0007(10) 0.0073(10) -0.0032(10)
C73 0.0242(14) 0.0222(13) 0.0188(11) -0.0017(10) 0.0069(10) -0.0023(10)
C74 0.0261(14) 0.0246(13) 0.0266(13) -0.0002(11) 0.0056(11) 0.0002(10)
C75 0.0211(14) 0.0286(14) 0.0245(12) -0.0043(10) 0.0038(10) 0.0029(10)
C76 0.0277(15) 0.0275(14) 0.0384(15) -0.0088(11) 0.0087(12) -0.0009(12)
C77 0.0246(15) 0.0313(15) 0.0363(15) -0.0017(11) 0.0069(12) 0.0018(11)

loop_
_atom_type_symbol
_atom_type_description
_atom_type_scat_dispersion_real
_atom_type_scat_dispersion_imag
_atom_type_scat_source
C C 0.0033 0.0016 'International Tables Vol C Tables 4.2.6.8 and 6.1.1.4'
H H 0.0000 0.0000 'International Tables Vol C Tables 4.2.6.8 and 6.1.1.4'
N N 0.0061 0.0033 'International Tables Vol C Tables 4.2.6.8 and 6.1.1.4'
O O 0.0106 0.0060 'International Tables Vol C Tables 4.2.6.8 and 6.1.1.4'
Cl Cl 0.1484 0.1585 'International Tables Vol C Tables 4.2.6.8 and 6.1.1.4'

loop_
_geom_angle_atom_site_label_1
_geom_angle_atom_site_label_2
_geom_angle_atom_site_label_3
_geom_angle_site_symmetry_1
_geom_angle_site_symmetry_3
_geom_angle
_geom_angle_publ_flag
C21 N1 C20 . . 116.8(2) ?
C21 N2 C22 . . 109.4(2) ?
C24 N4 C22 . . 105.5(2) ?
C24 N4 C25 . . 128.8(2) ?
C22 N4 C25 . . 125.7(2) ?
C24 N3 C23 . . 103.4(2) ?
C20 N5 C19 . . 124.2(2) ?
C20 N5 H5A . . 117.9 ?
C19 N5 H5A . . 117.9 ?
C2 C1 C8 . . 108.42(19) ?
C2 C1 C10 . . 108.5(2) ?
C8 C1 C10 . . 108.9(2) ?
C2 C1 C11 . . 112.2(2) ?
C8 C1 C11 . . 111.55(19) ?
C10 C1 C11 . . 107.27(19) ?
C1 C2 C3 . . 110.3(2) ?
C1 C2 H2B . . 109.6 ?
C3 C2 H2B . . 109.6 ?
C1 C2 H2C . . 109.6 ?
C3 C2 H2C . . 109.6 ?
H2B C2 H2C . . 108.1 ?
C4 C3 C9 . . 109.9(2) ?
C4 C3 C2 . . 110.1(2) ?
C9 C3 C2 . . 109.3(2) ?
C4 C3 H3A . . 109.1 ?
C9 C3 H3A . . 109.1 ?
C2 C3 H3A . . 109.1 ?
C3 C4 C5 . . 109.2(2) ?
C3 C4 H4B . . 109.8 ?
C5 C4 H4B . . 109.8 ?
C3 C4 H4C . . 109.8 ?
C5 C4 H4C . . 109.8 ?
H4B C4 H4C . . 108.3 ?
C10 C5 C6 . . 109.0(2) ?
C10 C5 C4 . . 110.1(2) ?
C6 C5 C4 . . 108.6(2) ?
C10 C5 H5B . . 109.7 ?
C6 C5 H5B . . 109.7 ?
C4 C5 H5B . . 109.7 ?
C5 C6 C7 . . 110.1(2) ?
C5 C6 H6A . . 109.6 ?
C7 C6 H6A . . 109.6 ?
C5 C6 H6B . . 109.6 ?
C7 C6 H6B . . 109.6 ?
H6A C6 H6B . . 108.1 ?
C6 C7 C9 . . 109.8(2) ?
C6 C7 C8 . . 109.7(2) ?
C9 C7 C8 . . 109.3(2) ?
C6 C7 H7A . . 109.4 ?
C9 C7 H7A . . 109.4 ?
C8 C7 H7A . . 109.4 ?
C7 C8 C1 . . 109.88(19) ?
C7 C8 H8A . . 109.7 ?
C1 C8 H8A . . 109.7 ?
C7 C8 H8B . . 109.7 ?
C1 C8 H8B . . 109.7 ?
H8A C8 H8B . . 108.2 ?
C3 C9 C7 . . 108.5(2) ?
C3 C9 H9A . . 110.0 ?
C7 C9 H9A . . 110.0 ?
C3 C9 H9B . . 110.0 ?
C7 C9 H9B . . 110.0 ?
H9A C9 H9B . . 108.4 ?
C5 C10 C1 . . 110.76(19) ?
C5 C10 H10A . . 109.5 ?
C1 C10 H10A . . 109.5 ?
C5 C10 H10B . . 109.5 ?
C1 C10 H10B . . 109.5 ?
H10A C10 H10B . . 108.1 ?
C12 C11 C1 . . 114.6(2) ?
C12 C11 H11A . . 108.6 ?
C1 C11 H11A . . 108.6 ?
C12 C11 H11B . . 108.6 ?
C1 C11 H11B . . 108.6 ?
H11A C11 H11B . . 107.6 ?
O1 C12 C13 . . 119.5(2) ?
O1 C12 C11 . . 118.6(2) ?
C13 C12 C11 . . 121.8(2) ?
C18 C13 C14 . . 117.7(2) ?
C18 C13 C12 . . 124.6(2) ?
C14 C13 C12 . . 117.6(2) ?
C15 C14 C13 . . 121.8(2) ?
C15 C14 H14A . . 119.1 ?
C13 C14 H14A . . 119.1 ?
C14 C15 C16 . . 120.5(2) ?
C14 C15 H15A . . 119.8 ?
C16 C15 H15A . . 119.8 ?
C17 C16 C15 . . 118.4(2) ?
C17 C16 C19 . . 120.8(2) ?
C15 C16 C19 . . 120.7(2) ?
C16 C17 C18 . . 121.2(2) ?
C16 C17 H17A . . 119.4 ?
C18 C17 H17A . . 119.4 ?
C13 C18 C17 . . 120.4(2) ?
C13 C18 H18A . . 119.8 ?
C17 C18 H18A . . 119.8 ?
N5 C19 C16 . . 114.2(2) ?
N5 C19 H19A . . 108.7 ?
C16 C19 H19A . . 108.7 ?
N5 C19 H19B . . 108.7 ?
C16 C19 H19B . . 108.7 ?
H19A C19 H19B . . 107.6 ?
N5 C20 N1 . . 119.3(2) ?
N5 C20 C23 . . 122.6(2) ?
N1 C20 C23 . . 118.1(2) ?
N2 C21 N1 . . 132.0(2) ?
N2 C21 Cl1 . . 114.40(19) ?
N1 C21 Cl1 . . 113.63(19) ?
N2 C22 N4 . . 126.9(2) ?
N2 C22 C23 . . 126.7(2) ?
N4 C22 C23 . . 106.4(2) ?
C22 C23 N3 . . 110.4(2) ?
C22 C23 C20 . . 116.9(2) ?
N3 C23 C20 . . 132.4(2) ?
N3 C24 N4 . . 114.3(2) ?
N3 C24 H24A . . 122.9 ?
N4 C24 H24A . . 122.9 ?
N4 C25 C26 . . 110.4(2) ?
N4 C25 C27 . . 111.2(2) ?
C26 C25 C27 . . 111.7(2) ?
N4 C25 H25A . . 107.8 ?
C26 C25 H25A . . 107.8 ?
C27 C25 H25A . . 107.8 ?
C25 C26 H26A . . 109.5 ?
C25 C26 H26B . . 109.5 ?
H26A C26 H26B . . 109.5 ?
C25 C26 H26C . . 109.5 ?
H26A C26 H26C . . 109.5 ?
H26B C26 H26C . . 109.5 ?
C25 C27 H27A . . 109.5 ?
C25 C27 H27B . . 109.5 ?
H27A C27 H27B . . 109.5 ?
C25 C27 H27C . . 109.5 ?
H27A C27 H27C . . 109.5 ?
H27B C27 H27C . . 109.5 ?
C71 N51 C70 . . 117.0(2) ?
C71 N52 C72 . . 109.7(2) ?
C74 N53 C73 . . 103.2(2) ?
C72 N54 C74 . . 105.7(2) ?
C72 N54 C75 . . 126.1(2) ?
C74 N54 C75 . . 128.1(2) ?
C70 N55 C69 . . 124.3(2) ?
C70 N55 H55A . . 117.8 ?
C69 N55 H55A . . 117.8 ?
C52 C51 C58 . . 108.9(2) ?
C52 C51 C60 . . 109.2(2) ?
C58 C51 C60 . . 108.7(2) ?
C52 C51 C61 . . 111.3(2) ?
C58 C51 C61 . . 111.8(2) ?
C60 C51 C61 . . 106.9(2) ?
C53 C52 C51 . . 110.2(2) ?
C53 C52 H52B . . 109.6 ?
C51 C52 H52B . . 109.6 ?
C53 C52 H52C . . 109.6 ?
C51 C52 H52C . . 109.6 ?
H52B C52 H52C . . 108.1 ?
C52 C53 C59 . . 109.0(2) ?
C52 C53 C54 . . 109.1(2) ?
C59 C53 C54 . . 110.6(3) ?
C52 C53 H53B . . 109.4 ?
C59 C53 H53B . . 109.4 ?
C54 C53 H53B . . 109.4 ?
C55 C54 C53 . . 108.9(2) ?
C55 C54 H54A . . 109.9 ?
C53 C54 H54A . . 109.9 ?
C55 C54 H54B . . 109.9 ?
C53 C54 H54B . . 109.9 ?
H54A C54 H54B . . 108.3 ?
C60 C55 C56 . . 110.0(3) ?
C60 C55 C54 . . 109.1(3) ?
C56 C55 C54 . . 110.1(3) ?
C60 C55 H55B . . 109.2 ?
C56 C55 H55B . . 109.2 ?
C54 C55 H55B . . 109.2 ?
C57 C56 C55 . . 109.7(2) ?
C57 C56 H56A . . 109.7 ?
C55 C56 H56A . . 109.7 ?
C57 C56 H56B . . 109.7 ?
C55 C56 H56B . . 109.7 ?
H56A C56 H56B . . 108.2 ?
C56 C57 C58 . . 109.6(3) ?
C56 C57 C59 . . 109.1(3) ?
C58 C57 C59 . . 109.6(2) ?
C56 C57 H57A . . 109.5 ?
C58 C57 H57A . . 109.5 ?
C59 C57 H57A . . 109.5 ?
C57 C58 C51 . . 109.9(2) ?
C57 C58 H58A . . 109.7 ?
C51 C58 H58A . . 109.7 ?
C57 C58 H58B . . 109.7 ?
C51 C58 H58B . . 109.7 ?
H58A C58 H58B . . 108.2 ?
C53 C59 C57 . . 109.1(2) ?
C53 C59 H59A . . 109.9 ?
C57 C59 H59A . . 109.9 ?
C53 C59 H59B . . 109.9 ?
C57 C59 H59B . . 109.9 ?
H59A C59 H59B . . 108.3 ?
C55 C60 C51 . . 109.8(2) ?
C55 C60 H60A . . 109.7 ?
C51 C60 H60A . . 109.7 ?
C55 C60 H60B . . 109.7 ?
C51 C60 H60B . . 109.7 ?
H60A C60 H60B . . 108.2 ?
C62 C61 C51 . . 115.4(2) ?
C62 C61 H61A . . 108.4 ?
C51 C61 H61A . . 108.4 ?
C62 C61 H61B . . 108.4 ?
C51 C61 H61B . . 108.4 ?
H61A C61 H61B . . 107.5 ?
O51 C62 C61 . . 119.1(2) ?
O51 C62 C63 . . 119.2(3) ?
C61 C62 C63 . . 121.8(2) ?
C64 C63 C68 . . 119.1(2) ?
C64 C63 C62 . . 117.0(2) ?
C68 C63 C62 . . 124.0(2) ?
C67 C68 C63 . . 120.1(2) ?
C67 C68 H68A . . 120.0 ?
C63 C68 H68A . . 120.0 ?
C66 C67 C68 . . 120.6(2) ?
C66 C67 H67A . . 119.7 ?
C68 C67 H67A . . 119.7 ?
C67 C66 C65 . . 118.8(2) ?
C67 C66 C69 . . 119.9(2) ?
C65 C66 C69 . . 121.3(2) ?
C64 C65 C66 . . 121.1(2) ?
C64 C65 H65A . . 119.4 ?
C66 C65 H65A . . 119.4 ?
C65 C64 C63 . . 120.3(2) ?
C65 C64 H64A . . 119.8 ?
C63 C64 H64A . . 119.8 ?
N55 C69 C66 . . 113.9(2) ?
N55 C69 H69A . . 108.8 ?
C66 C69 H69A . . 108.8 ?
N55 C69 H69B . . 108.8 ?
C66 C69 H69B . . 108.8 ?
H69A C69 H69B . . 107.7 ?
N55 C70 N51 . . 118.8(2) ?
N55 C70 C73 . . 122.7(2) ?
N51 C70 C73 . . 118.4(2) ?
N52 C71 N51 . . 131.4(2) ?
N52 C71 Cl51 . . 115.34(18) ?
N51 C71 Cl51 . . 113.28(18) ?
N52 C72 N54 . . 127.4(2) ?
N52 C72 C73 . . 126.8(2) ?
N54 C72 C73 . . 105.9(2) ?
C72 C73 N53 . . 111.1(2) ?
C72 C73 C70 . . 116.5(2) ?
N53 C73 C70 . . 132.3(2) ?
N53 C74 N54 . . 114.0(2) ?
N53 C74 H74A . . 123.0 ?
N54 C74 H74A . . 123.0 ?
N54 C75 C77 . . 109.4(2) ?
N54 C75 C76 . . 111.1(2) ?
C77 C75 C76 . . 112.8(2) ?
N54 C75 H75A . . 107.8 ?
C77 C75 H75A . . 107.8 ?
C76 C75 H75A . . 107.8 ?
C75 C76 H76A . . 109.5 ?
C75 C76 H76B . . 109.5 ?
H76A C76 H76B . . 109.5 ?
C75 C76 H76C . . 109.5 ?
H76A C76 H76C . . 109.5 ?
H76B C76 H76C . . 109.5 ?
C75 C77 H77A . . 109.5 ?
C75 C77 H77B . . 109.5 ?
H77A C77 H77B . . 109.5 ?
C75 C77 H77C . . 109.5 ?
H77A C77 H77C . . 109.5 ?
H77B C77 H77C . . 109.5 ?

loop_
_geom_bond_atom_site_label_1
_geom_bond_atom_site_label_2
_geom_bond_site_symmetry_2
_geom_bond_distance
_geom_bond_publ_flag
Cl1 C21 . 1.749(3) ?
O1 C12 . 1.217(3) ?
N1 C21 . 1.326(3) ?
N1 C20 . 1.350(3) ?
N2 C21 . 1.316(3) ?
N2 C22 . 1.345(3) ?
N4 C24 . 1.361(3) ?
N4 C22 . 1.365(3) ?
N4 C25 . 1.477(3) ?
N3 C24 . 1.313(3) ?
N3 C23 . 1.383(3) ?
N5 C20 . 1.337(3) ?
N5 C19 . 1.449(3) ?
N5 H5A . 0.8800 ?
C1 C2 . 1.526(3) ?
C1 C8 . 1.532(3) ?
C1 C10 . 1.536(3) ?
C1 C11 . 1.545(3) ?
C2 C3 . 1.529(3) ?
C2 H2B . 0.9900 ?
C2 H2C . 0.9900 ?
C3 C4 . 1.520(4) ?
C3 C9 . 1.527(4) ?
C3 H3A . 1.0000 ?
C4 C5 . 1.528(4) ?
C4 H4B . 0.9900 ?
C4 H4C . 0.9900 ?
C5 C10 . 1.519(3) ?
C5 C6 . 1.520(4) ?
C5 H5B . 1.0000 ?
C6 C7 . 1.522(4) ?
C6 H6A . 0.9900 ?
C6 H6B . 0.9900 ?
C7 C9 . 1.529(4) ?
C7 C8 . 1.531(3) ?
C7 H7A . 1.0000 ?
C8 H8A . 0.9900 ?
C8 H8B . 0.9900 ?
C9 H9A . 0.9900 ?
C9 H9B . 0.9900 ?
C10 H10A . 0.9900 ?
C10 H10B . 0.9900 ?
C11 C12 . 1.511(4) ?
C11 H11A . 0.9900 ?
C11 H11B . 0.9900 ?
C12 C13 . 1.491(4) ?
C13 C18 . 1.384(4) ?
C13 C14 . 1.387(4) ?
C14 C15 . 1.368(4) ?
C14 H14A . 0.9500 ?
C15 C16 . 1.382(4) ?
C15 H15A . 0.9500 ?
C16 C17 . 1.374(3) ?
C16 C19 . 1.508(3) ?
C17 C18 . 1.386(4) ?
C17 H17A . 0.9500 ?
C18 H18A . 0.9500 ?
C19 H19A . 0.9900 ?
C19 H19B . 0.9900 ?
C20 C23 . 1.405(3) ?
C22 C23 . 1.378(4) ?
C24 H24A . 0.9500 ?
C25 C26 . 1.498(4) ?
C25 C27 . 1.508(4) ?
C25 H25A . 1.0000 ?
C26 H26A . 0.9800 ?
C26 H26B . 0.9800 ?
C26 H26C . 0.9800 ?
C27 H27A . 0.9800 ?
C27 H27B . 0.9800 ?
C27 H27C . 0.9800 ?
Cl51 C71 . 1.744(2) ?
O51 C62 . 1.226(3) ?
N51 C71 . 1.327(3) ?
N51 C70 . 1.349(3) ?
N52 C71 . 1.310(3) ?
N52 C72 . 1.351(3) ?
N53 C74 . 1.311(3) ?
N53 C73 . 1.381(3) ?
N54 C72 . 1.364(3) ?
N54 C74 . 1.366(3) ?
N54 C75 . 1.477(3) ?
N55 C70 . 1.332(3) ?
N55 C69 . 1.445(3) ?
N55 H55A . 0.8800 ?
C51 C52 . 1.525(4) ?
C51 C58 . 1.527(4) ?
C51 C60 . 1.528(4) ?
C51 C61 . 1.547(4) ?
C52 C53 . 1.521(4) ?
C52 H52B . 0.9900 ?
C52 H52C . 0.9900 ?
C53 C59 . 1.524(4) ?
C53 C54 . 1.525(4) ?
C53 H53B . 1.0000 ?
C54 C55 . 1.520(4) ?
C54 H54A . 0.9900 ?
C54 H54B . 0.9900 ?
C55 C60 . 1.516(4) ?
C55 C56 . 1.518(5) ?
C55 H55B . 1.0000 ?
C56 C57 . 1.515(5) ?
C56 H56A . 0.9900 ?
C56 H56B . 0.9900 ?
C57 C58 . 1.523(4) ?
C57 C59 . 1.528(4) ?
C57 H57A . 1.0000 ?
C58 H58A . 0.9900 ?
C58 H58B . 0.9900 ?
C59 H59A . 0.9900 ?
C59 H59B . 0.9900 ?
C60 H60A . 0.9900 ?
C60 H60B . 0.9900 ?
C61 C62 . 1.494(4) ?
C61 H61A . 0.9900 ?
C61 H61B . 0.9900 ?
C62 C63 . 1.497(4) ?
C63 C64 . 1.386(4) ?
C63 C68 . 1.391(4) ?
C68 C67 . 1.387(4) ?
C68 H68A . 0.9500 ?
C67 C66 . 1.383(3) ?
C67 H67A . 0.9500 ?
C66 C65 . 1.384(4) ?
C66 C69 . 1.514(3) ?
C65 C64 . 1.373(4) ?
C65 H65A . 0.9500 ?
C64 H64A . 0.9500 ?
C69 H69A . 0.9900 ?
C69 H69B . 0.9900 ?
C70 C73 . 1.398(3) ?
C72 C73 . 1.375(3) ?
C74 H74A . 0.9500 ?
C75 C77 . 1.507(4) ?
C75 C76 . 1.509(3) ?
C75 H75A . 1.0000 ?
C76 H76A . 0.9800 ?
C76 H76B . 0.9800 ?
C76 H76C . 0.9800 ?
C77 H77A . 0.9800 ?
C77 H77B . 0.9800 ?
C77 H77C . 0.9800 ?

loop_
_geom_hbond_atom_site_label_D
_geom_hbond_atom_site_label_H
_geom_hbond_atom_site_label_A
_geom_hbond_site_symmetry_A
_geom_hbond_distance_DH
_geom_hbond_distance_HA
_geom_hbond_distance_DA
_geom_hbond_angle_DHA
N5 H5A N53 2_746 0.88 2.20 2.997(3) 150.1
N55 H55A N3 2_756 0.88 2.18 2.946(3) 145.2
C27 H27A Cl1 3_857 0.98 2.86 3.732(3) 148.5
C54 H54B Cl51 4_465 0.99 2.76 3.698(3) 157.6

loop_
_geom_torsion_atom_site_label_1
_geom_torsion_atom_site_label_2
_geom_torsion_atom_site_label_3
_geom_torsion_atom_site_label_4
_geom_torsion_site_symmetry_1
_geom_torsion_site_symmetry_2
_geom_torsion_site_symmetry_3
_geom_torsion_site_symmetry_4
_geom_torsion
_geom_torsion_publ_flag
C8 C1 C2 C3 . . . . 59.4(3) ?
C10 C1 C2 C3 . . . . -58.7(3) ?
C11 C1 C2 C3 . . . . -177.0(2) ?
C1 C2 C3 C4 . . . . 60.1(3) ?
C1 C2 C3 C9 . . . . -60.8(3) ?
C9 C3 C4 C5 . . . . 61.4(3) ?
C2 C3 C4 C5 . . . . -59.2(3) ?
C3 C4 C5 C10 . . . . 58.8(3) ?
C3 C4 C5 C6 . . . . -60.5(3) ?
C10 C5 C6 C7 . . . . -59.8(3) ?
C4 C5 C6 C7 . . . . 60.1(3) ?
C5 C6 C7 C9 . . . . -60.2(3) ?
C5 C6 C7 C8 . . . . 59.9(3) ?
C6 C7 C8 C1 . . . . -59.3(3) ?
C9 C7 C8 C1 . . . . 61.1(3) ?
C2 C1 C8 C7 . . . . -59.5(3) ?
C10 C1 C8 C7 . . . . 58.3(3) ?
C11 C1 C8 C7 . . . . 176.5(2) ?
C4 C3 C9 C7 . . . . -60.3(3) ?
C2 C3 C9 C7 . . . . 60.7(3) ?
C6 C7 C9 C3 . . . . 59.3(3) ?
C8 C7 C9 C3 . . . . -61.1(3) ?
C6 C5 C10 C1 . . . . 59.7(3) ?
C4 C5 C10 C1 . . . . -59.3(3) ?
C2 C1 C10 C5 . . . . 58.6(3) ?
C8 C1 C10 C5 . . . . -59.2(3) ?
C11 C1 C10 C5 . . . . 180.0(2) ?
C2 C1 C11 C12 . . . . -48.3(3) ?
C8 C1 C11 C12 . . . . 73.5(3) ?
C10 C1 C11 C12 . . . . -167.4(2) ?
C1 C11 C12 O1 . . . . 80.4(3) ?
C1 C11 C12 C13 . . . . -100.2(3) ?
O1 C12 C13 C18 . . . . 172.5(2) ?
C11 C12 C13 C18 . . . . -6.9(4) ?
O1 C12 C13 C14 . . . . -5.2(4) ?
C11 C12 C13 C14 . . . . 175.4(2) ?
C18 C13 C14 C15 . . . . -0.8(4) ?
C12 C13 C14 C15 . . . . 177.1(2) ?
C13 C14 C15 C16 . . . . 0.0(4) ?
C14 C15 C16 C17 . . . . 0.7(4) ?
C14 C15 C16 C19 . . . . -176.5(2) ?
C15 C16 C17 C18 . . . . -0.7(4) ?
C19 C16 C17 C18 . . . . 176.4(2) ?
C14 C13 C18 C17 . . . . 0.8(4) ?
C12 C13 C18 C17 . . . . -176.9(2) ?
C16 C17 C18 C13 . . . . 0.0(4) ?
C20 N5 C19 C16 . . . . 100.3(3) ?
C17 C16 C19 N5 . . . . 146.3(2) ?
C15 C16 C19 N5 . . . . -36.6(3) ?
C19 N5 C20 N1 . . . . -6.0(3) ?
C19 N5 C20 C23 . . . . 172.3(2) ?
C21 N1 C20 N5 . . . . 177.3(2) ?
C21 N1 C20 C23 . . . . -1.1(3) ?
C22 N2 C21 N1 . . . . 2.1(4) ?
C22 N2 C21 Cl1 . . . . -177.54(17) ?
C20 N1 C21 N2 . . . . -2.5(4) ?
C20 N1 C21 Cl1 . . . . 177.14(17) ?
C21 N2 C22 N4 . . . . -177.5(2) ?
C21 N2 C22 C23 . . . . 1.9(3) ?
C24 N4 C22 N2 . . . . 179.4(2) ?
C25 N4 C22 N2 . . . . 2.7(4) ?
C24 N4 C22 C23 . . . . -0.2(3) ?
C25 N4 C22 C23 . . . . -176.9(2) ?
N2 C22 C23 N3 . . . . -179.7(2) ?
N4 C22 C23 N3 . . . . -0.1(3) ?
N2 C22 C23 C20 . . . . -5.0(4) ?
N4 C22 C23 C20 . . . . 174.6(2) ?
C24 N3 C23 C22 . . . . 0.4(3) ?
C24 N3 C23 C20 . . . . -173.2(3) ?
N5 C20 C23 C22 . . . . -174.1(2) ?
N1 C20 C23 C22 . . . . 4.2(3) ?
N5 C20 C23 N3 . . . . -0.8(4) ?
N1 C20 C23 N3 . . . . 177.5(2) ?
C23 N3 C24 N4 . . . . -0.5(3) ?
C22 N4 C24 N3 . . . . 0.4(3) ?
C25 N4 C24 N3 . . . . 177.0(2) ?
C24 N4 C25 C26 . . . . 111.6(3) ?
C22 N4 C25 C26 . . . . -72.5(3) ?
C24 N4 C25 C27 . . . . -13.0(4) ?
C22 N4 C25 C27 . . . . 162.9(3) ?
C58 C51 C52 C53 . . . . 59.9(3) ?
C60 C51 C52 C53 . . . . -58.6(3) ?
C61 C51 C52 C53 . . . . -176.4(2) ?
C51 C52 C53 C59 . . . . -60.9(3) ?
C51 C52 C53 C54 . . . . 59.9(3) ?
C52 C53 C54 C55 . . . . -61.1(3) ?
C59 C53 C54 C55 . . . . 58.7(3) ?
C53 C54 C55 C60 . . . . 61.8(3) ?
C53 C54 C55 C56 . . . . -59.0(3) ?
C60 C55 C56 C57 . . . . -59.5(3) ?
C54 C55 C56 C57 . . . . 60.7(3) ?
C55 C56 C57 C58 . . . . 59.4(3) ?
C55 C56 C57 C59 . . . . -60.7(3) ?
C56 C57 C58 C51 . . . . -60.0(3) ?
C59 C57 C58 C51 . . . . 59.7(3) ?
C52 C51 C58 C57 . . . . -59.1(3) ?
C60 C51 C58 C57 . . . . 59.8(3) ?
C61 C51 C58 C57 . . . . 177.6(2) ?
C52 C53 C59 C57 . . . . 60.5(3) ?
C54 C53 C59 C57 . . . . -59.4(3) ?
C56 C57 C59 C53 . . . . 59.8(3) ?
C58 C57 C59 C53 . . . . -60.2(3) ?
C56 C55 C60 C51 . . . . 59.9(3) ?
C54 C55 C60 C51 . . . . -61.0(3) ?
C52 C51 C60 C55 . . . . 59.0(3) ?
C58 C51 C60 C55 . . . . -59.6(3) ?
C61 C51 C60 C55 . . . . 179.5(2) ?
C52 C51 C61 C62 . . . . -72.2(3) ?
C58 C51 C61 C62 . . . . 49.8(3) ?
C60 C51 C61 C62 . . . . 168.7(2) ?
C51 C61 C62 O51 . . . . -83.7(3) ?
C51 C61 C62 C63 . . . . 95.6(3) ?
O51 C62 C63 C64 . . . . -1.0(4) ?
C61 C62 C63 C64 . . . . 179.7(2) ?
O51 C62 C63 C68 . . . . 179.4(3) ?
C61 C62 C63 C68 . . . . 0.2(4) ?
C64 C63 C68 C67 . . . . 1.1(4) ?
C62 C63 C68 C67 . . . . -179.4(2) ?
C63 C68 C67 C66 . . . . -1.1(4) ?
C68 C67 C66 C65 . . . . 0.6(4) ?
C68 C67 C66 C69 . . . . -179.5(2) ?
C67 C66 C65 C64 . . . . -0.1(4) ?
C69 C66 C65 C64 . . . . 179.9(2) ?
C66 C65 C64 C63 . . . . 0.1(4) ?
C68 C63 C64 C65 . . . . -0.6(4) ?
C62 C63 C64 C65 . . . . 179.8(2) ?
C70 N55 C69 C66 . . . . -99.6(3) ?
C67 C66 C69 N55 . . . . -168.7(2) ?
C65 C66 C69 N55 . . . . 11.3(3) ?
C69 N55 C70 N51 . . . . 0.0(3) ?
C69 N55 C70 C73 . . . . -177.0(2) ?
C71 N51 C70 N55 . . . . -174.7(2) ?
C71 N51 C70 C73 . . . . 2.3(3) ?
C72 N52 C71 N51 . . . . -1.8(4) ?
C72 N52 C71 Cl51 . . . . 178.53(16) ?
C70 N51 C71 N52 . . . . 1.0(4) ?
C70 N51 C71 Cl51 . . . . -179.33(16) ?
C71 N52 C72 N54 . . . . 178.9(2) ?
C71 N52 C72 C73 . . . . -0.8(3) ?
C74 N54 C72 N52 . . . . 179.4(2) ?
C75 N54 C72 N52 . . . . -0.1(4) ?
C74 N54 C72 C73 . . . . -0.8(2) ?
C75 N54 C72 C73 . . . . 179.7(2) ?
N52 C72 C73 N53 . . . . -179.3(2) ?
N54 C72 C73 N53 . . . . 1.0(3) ?
N52 C72 C73 C70 . . . . 3.8(3) ?
N54 C72 C73 C70 . . . . -176.0(2) ?
C74 N53 C73 C72 . . . . -0.7(3) ?
C74 N53 C73 C70 . . . . 175.6(2) ?
N55 C70 C73 C72 . . . . 172.5(2) ?
N51 C70 C73 C72 . . . . -4.4(3) ?
N55 C70 C73 N53 . . . . -3.6(4) ?
N51 C70 C73 N53 . . . . 179.5(2) ?
C73 N53 C74 N54 . . . . 0.1(3) ?
C72 N54 C74 N53 . . . . 0.4(3) ?
C75 N54 C74 N53 . . . . 179.9(2) ?
C72 N54 C75 C77 . . . . 76.2(3) ?
C74 N54 C75 C77 . . . . -103.2(3) ?
C72 N54 C75 C76 . . . . -158.6(2) ?
C74 N54 C75 C76 . . . . 22.0(3) ?
